data_7001563
loop_
_publ_author_name
'Mendoza-Espinosa, Daniel'
'Hanna, Tracy A.'

_publ_section_title
;
 Synthesis, X-ray structures and reactivity of calix[5]arene
 bismuth(iii) and antimony(iii) complexes
;
_journal_issue 26
_journal_name_full 'Dalton Transactions'
_journal_page_first 5211
_journal_page_last 5225
_journal_paper_doi 10.1039/b903943k
_journal_year 2009
_chemical_formula_moiety 'C124 H146 Bi2 O10'
_chemical_formula_sum 'C124 H146 Bi2 O10'
_chemical_formula_weight 2214.37
_chemical_name_systematic
;
?
;
_space_group_IT_number 2
_symmetry_cell_setting triclinic
_symmetry_space_group_name_Hall '-P 1'
_symmetry_space_group_name_H-M 'P -1'
_atom_sites_solution_hydrogens geom
_atom_sites_solution_primary direct
_atom_sites_solution_secondary difmap
_audit_creation_method SHELXL-97
_cell_angle_alpha 86.083(3)
_cell_angle_beta 74.457(4)
_cell_angle_gamma 69.430(3)
_cell_formula_units_Z 1
_cell_length_a 12.142(2)
_cell_length_b 14.819(3)
_cell_length_c 18.082(4)
_cell_measurement_reflns_used 500
_cell_measurement_temperature 213(2)
_cell_measurement_theta_max 25
_cell_measurement_theta_min 2
_cell_volume 2933.5(10)
_computing_cell_refinement 'Bruker SMART'
_computing_data_collection 'Bruker SMART'
_computing_data_reduction 'Bruker SAINT'
_computing_molecular_graphics 'Bruker SHELXTL'
_computing_publication_material 'Bruker SHELXTL'
_computing_structure_refinement 'SHELXL-97 (Sheldrick, 1997)'
_computing_structure_solution 'SHELXS-97 (Sheldrick, 1990)'
_diffrn_ambient_temperature 213(2)
_diffrn_detector_area_resol_mean 'not recorded'
_diffrn_measured_fraction_theta_full 0.987
_diffrn_measured_fraction_theta_max 0.987
_diffrn_measurement_device_type 'Bruker SMART 1000'
_diffrn_measurement_method 'phi and omega scans'
_diffrn_radiation_monochromator graphite
_diffrn_radiation_source 'fine-focus sealed tube'
_diffrn_radiation_type MoK\a
_diffrn_radiation_wavelength 0.71073
_diffrn_reflns_av_R_equivalents 0.0677
_diffrn_reflns_av_sigmaI/netI 0.0846
_diffrn_reflns_limit_h_max 13
_diffrn_reflns_limit_h_min -13
_diffrn_reflns_limit_k_max 16
_diffrn_reflns_limit_k_min -16
_diffrn_reflns_limit_l_max 20
_diffrn_reflns_limit_l_min -19
_diffrn_reflns_number 15173
_diffrn_reflns_theta_full 23.29
_diffrn_reflns_theta_max 23.29
_diffrn_reflns_theta_min 1.47
_diffrn_standards_interval_count 'not recorded'
_diffrn_standards_interval_time 'not recorded'
_diffrn_standards_number 'not recorded'
_exptl_absorpt_coefficient_mu 3.049
_exptl_absorpt_correction_T_max 0.6926
_exptl_absorpt_correction_T_min 0.6252
_exptl_absorpt_correction_type multi-scan
_exptl_absorpt_process_details sadabs
_exptl_crystal_colour Yellow
_exptl_crystal_density_diffrn 1.253
_exptl_crystal_density_method 'not measured'
_exptl_crystal_description Needle
_exptl_crystal_F_000 1136
_exptl_crystal_size_max 0.17
_exptl_crystal_size_mid 0.15
_exptl_crystal_size_min 0.13
_refine_diff_density_max 3.008
_refine_diff_density_min -1.195
_refine_diff_density_rms 0.265
_refine_ls_extinction_method none
_refine_ls_goodness_of_fit_ref 1.098
_refine_ls_hydrogen_treatment constr
_refine_ls_matrix_type full
_refine_ls_number_parameters 596
_refine_ls_number_reflns 8360
_refine_ls_number_restraints 45
_refine_ls_restrained_S_all 1.095
_refine_ls_R_factor_all 0.0782
_refine_ls_R_factor_gt 0.0649
_refine_ls_shift/su_max 0.015
_refine_ls_shift/su_mean 0.000
_refine_ls_structure_factor_coef Fsqd
_refine_ls_weighting_details 'calc w=1/[\s^2^(Fo^2^)+(0.1379P)^2^+9.1948P] where P=(Fo^2^+2Fc^2^)/3'
_refine_ls_weighting_scheme calc
_refine_ls_wR_factor_gt 0.2041
_refine_ls_wR_factor_ref 0.2146
_reflns_number_gt 6876
_reflns_number_total 8360
_reflns_threshold_expression >2sigma(I)
_cod_data_source_file b903943k.txt
_cod_data_source_block tcu164m
_cod_depositor_comments
;
The following automatic conversions were performed:
'_symmetry_cell_setting' value 'Triclinic' changed to 'triclinic'
according to '/home/saulius/struct/CIF-dictionaries/cif_core.dic'
dictionary named 'cif_core.dic' version 2.4.1 from 2010-06-29.

Automatic conversion script
Id: cif_fix_enum 1527 2010-12-29 10:47:43Z saulius 
;
_cod_database_code 7001563

loop_
_symmetry_equiv_pos_as_xyz
'x, y, z'
'-x, -y, -z'

loop_
_atom_site_label
_atom_site_type_symbol
_atom_site_fract_x
_atom_site_fract_y
_atom_site_fract_z
_atom_site_U_iso_or_equiv
_atom_site_adp_type
_atom_site_occupancy
_atom_site_symmetry_multiplicity
_atom_site_calc_flag
_atom_site_refinement_flags
_atom_site_disorder_assembly
_atom_site_disorder_group
Bi1 Bi 0.40216(4) 0.55409(3) 0.40544(2) 0.0267(2) Uani 1 1 d . . .
O1 O 0.3750(7) 0.6952(5) 0.3635(4) 0.0236(17) Uani 1 1 d . . .
C1 C 0.3763(10) 0.7298(7) 0.2903(6) 0.019(2) Uani 1 1 d . . .
O2 O 0.2205(6) 0.5730(5) 0.4119(4) 0.0197(16) Uani 1 1 d . . .
C2 C 0.4788(10) 0.7500(7) 0.2487(6) 0.020(2) Uani 1 1 d . . .
O3 O 0.3826(7) 0.3878(5) 0.4785(4) 0.0205(16) Uani 1 1 d . . .
H3A H 0.3451 0.3804 0.5228 0.031 Uiso 1 1 calc R . .
C3 C 0.4807(11) 0.7898(7) 0.1758(6) 0.024(2) Uani 1 1 d . . .
H3B H 0.5497 0.8042 0.1480 0.029 Uiso 1 1 calc R . .
O4 O 0.6369(6) 0.3961(5) 0.4805(4) 0.0174(15) Uani 1 1 d . . .
C4 C 0.3831(11) 0.8085(7) 0.1435(6) 0.024(3) Uani 1 1 d . . .
O5 O 0.7394(6) 0.6261(5) 0.3769(4) 0.0175(15) Uani 1 1 d . . .
C5 C 0.2842(10) 0.7870(7) 0.1859(6) 0.021(2) Uani 1 1 d . . .
H5A H 0.2175 0.7994 0.1649 0.025 Uiso 1 1 calc R . .
C6 C 0.2773(10) 0.7473(7) 0.2592(6) 0.020(2) Uani 1 1 d . . .
C7 C 0.3877(12) 0.8488(9) 0.0611(6) 0.031(3) Uani 1 1 d . . .
C8 C 0.5122(17) 0.8601(14) 0.0224(8) 0.066(5) Uani 1 1 d . . .
H8A H 0.5122 0.8849 -0.0286 0.099 Uiso 1 1 calc R . .
H8B H 0.5767 0.7978 0.0187 0.099 Uiso 1 1 calc R . .
H8C H 0.5258 0.9046 0.0529 0.099 Uiso 1 1 calc R . .
C9 C 0.294(2) 0.9467(12) 0.0662(10) 0.081(6) Uani 1 1 d . . .
H9A H 0.2139 0.9432 0.0898 0.121 Uiso 1 1 calc R . .
H9B H 0.2965 0.9719 0.0151 0.121 Uiso 1 1 calc R . .
H9C H 0.3105 0.9891 0.0971 0.121 Uiso 1 1 calc R . .
C10 C 0.367(2) 0.7819(16) 0.0119(9) 0.087(7) Uani 1 1 d . . .
H10A H 0.2890 0.7742 0.0356 0.130 Uiso 1 1 calc R . .
H10B H 0.4314 0.7197 0.0069 0.130 Uiso 1 1 calc R . .
H10C H 0.3663 0.8088 -0.0385 0.130 Uiso 1 1 calc R . .
C11 C 0.1660(10) 0.7228(8) 0.3033(7) 0.027(3) Uani 1 1 d . . .
H11A H 0.1533 0.7335 0.3583 0.032 Uiso 1 1 calc R . .
H11B H 0.0942 0.7670 0.2885 0.032 Uiso 1 1 calc R . .
C12 C 0.1759(9) 0.6205(7) 0.2899(6) 0.018(2) Uani 1 1 d . . .
C13 C 0.1564(10) 0.5963(8) 0.2238(6) 0.023(2) Uani 1 1 d . . .
H13A H 0.1438 0.6428 0.1860 0.028 Uiso 1 1 calc R . .
C14 C 0.1546(11) 0.5041(9) 0.2106(7) 0.030(3) Uani 1 1 d . A .
C15 C 0.1714(10) 0.4376(8) 0.2693(6) 0.025(3) Uani 1 1 d . . .
H15A H 0.1670 0.3766 0.2631 0.030 Uiso 1 1 calc R . .
C16 C 0.1942(10) 0.4589(8) 0.3361(6) 0.023(2) Uani 1 1 d . . .
C17 C 0.1991(9) 0.5506(7) 0.3459(6) 0.019(2) Uani 1 1 d . . .
C18 C 0.1380(12) 0.4751(9) 0.1357(7) 0.043(3) Uani 1 1 d DU . .
C19 C 0.138(3) 0.5539(18) 0.0735(15) 0.069(9) Uiso 0.63(3) 1 d PDU A 1
H19A H 0.0631 0.6090 0.0886 0.103 Uiso 0.63(3) 1 calc PR A 1
H19B H 0.1433 0.5276 0.0245 0.103 Uiso 0.63(3) 1 calc PR A 1
H19C H 0.2072 0.5742 0.0689 0.103 Uiso 0.63(3) 1 calc PR A 1
C20 C 0.022(2) 0.454(2) 0.1494(15) 0.058(8) Uiso 0.63(3) 1 d PDU A 1
H20A H -0.0440 0.5024 0.1842 0.086 Uiso 0.63(3) 1 calc PR A 1
H20B H 0.0325 0.3908 0.1720 0.086 Uiso 0.63(3) 1 calc PR A 1
H20C H 0.0014 0.4538 0.1010 0.086 Uiso 0.63(3) 1 calc PR A 1
C21 C 0.265(3) 0.418(3) 0.0822(19) 0.072(9) Uiso 0.63(3) 1 d PU A 1
H21A H 0.2980 0.3554 0.1040 0.108 Uiso 0.63(3) 1 calc PR A 1
H21B H 0.3194 0.4533 0.0773 0.108 Uiso 0.63(3) 1 calc PR A 1
H21C H 0.2557 0.4080 0.0319 0.108 Uiso 0.63(3) 1 calc PR A 1
C19A C 0.066(5) 0.559(3) 0.093(3) 0.070(14) Uiso 0.37(3) 1 d PDU A 2
H19D H -0.0122 0.5942 0.1268 0.105 Uiso 0.37(3) 1 calc PR A 2
H19E H 0.0545 0.5340 0.0485 0.105 Uiso 0.37(3) 1 calc PR A 2
H19F H 0.1120 0.6025 0.0757 0.105 Uiso 0.37(3) 1 calc PR A 2
C20A C 0.092(5) 0.388(3) 0.145(3) 0.068(14) Uiso 0.37(3) 1 d PDU A 2
H20D H 0.0091 0.4082 0.1775 0.102 Uiso 0.37(3) 1 calc PR A 2
H20E H 0.1441 0.3361 0.1689 0.102 Uiso 0.37(3) 1 calc PR A 2
H20F H 0.0940 0.3670 0.0952 0.102 Uiso 0.37(3) 1 calc PR A 2
C21A C 0.249(3) 0.382(2) 0.103(2) 0.036(9) Uiso 0.37(3) 1 d PDU A 2
H21D H 0.2335 0.3260 0.1285 0.054 Uiso 0.37(3) 1 calc PR A 2
H21E H 0.3219 0.3864 0.1113 0.054 Uiso 0.37(3) 1 calc PR A 2
H21F H 0.2587 0.3752 0.0481 0.054 Uiso 0.37(3) 1 calc PR A 2
C22 C 0.2083(10) 0.3853(7) 0.3990(6) 0.021(2) Uani 1 1 d . . .
H22A H 0.1885 0.4201 0.4477 0.025 Uiso 1 1 calc R . .
H22B H 0.1479 0.3541 0.4035 0.025 Uiso 1 1 calc R . .
C23 C 0.3303(9) 0.3085(7) 0.3888(6) 0.016(2) Uani 1 1 d . . .
C24 C 0.3672(10) 0.2309(8) 0.3364(6) 0.024(2) Uani 1 1 d . . .
H24A H 0.3158 0.2314 0.3055 0.029 Uiso 1 1 calc R . .
C25 C 0.4760(10) 0.1533(7) 0.3281(6) 0.022(2) Uani 1 1 d . . .
C26 C 0.5470(10) 0.1514(7) 0.3781(6) 0.020(2) Uani 1 1 d . . .
H26A H 0.6186 0.0981 0.3757 0.024 Uiso 1 1 calc R . .
C27 C 0.5143(9) 0.2270(7) 0.4319(6) 0.017(2) Uani 1 1 d . . .
C28 C 0.4098(9) 0.3068(7) 0.4332(6) 0.015(2) Uani 1 1 d . . .
C29 C 0.5129(11) 0.0687(8) 0.2713(7) 0.031(3) Uani 1 1 d . . .
C30 C 0.4578(14) 0.1010(10) 0.2021(7) 0.043(3) Uani 1 1 d . . .
H30A H 0.3696 0.1259 0.2200 0.065 Uiso 1 1 calc R . .
H30B H 0.4830 0.0463 0.1671 0.065 Uiso 1 1 calc R . .
H30C H 0.4862 0.1510 0.1756 0.065 Uiso 1 1 calc R . .
C31 C 0.4669(17) -0.0089(9) 0.3127(9) 0.059(5) Uani 1 1 d . . .
H31A H 0.5020 -0.0302 0.3559 0.088 Uiso 1 1 calc R . .
H31B H 0.4906 -0.0631 0.2775 0.088 Uiso 1 1 calc R . .
H31C H 0.3788 0.0170 0.3311 0.088 Uiso 1 1 calc R . .
C32 C 0.6496(14) 0.0291(14) 0.2386(11) 0.082(7) Uani 1 1 d . . .
H32A H 0.6887 0.0071 0.2801 0.123 Uiso 1 1 calc R . .
H32B H 0.6769 0.0792 0.2114 0.123 Uiso 1 1 calc R . .
H32C H 0.6709 -0.0246 0.2034 0.123 Uiso 1 1 calc R . .
C33 C 0.5908(10) 0.2163(7) 0.4891(6) 0.020(2) Uani 1 1 d . . .
H33A H 0.5464 0.2664 0.5296 0.024 Uiso 1 1 calc R . .
H33B H 0.6018 0.1536 0.5133 0.024 Uiso 1 1 calc R . .
C34 C 0.7139(9) 0.2237(7) 0.4523(6) 0.018(2) Uani 1 1 d . . .
C35 C 0.8099(10) 0.1435(7) 0.4157(6) 0.023(2) Uani 1 1 d . . .
H35A H 0.7987 0.0836 0.4203 0.027 Uiso 1 1 calc R . .
C36 C 0.9236(11) 0.1473(8) 0.3720(6) 0.026(3) Uani 1 1 d . . .
C37 C 0.9346(10) 0.2402(7) 0.3670(6) 0.021(2) Uani 1 1 d . . .
H37A H 1.0075 0.2472 0.3374 0.025 Uiso 1 1 calc R . .
C38 C 0.8402(9) 0.3209(7) 0.4048(6) 0.019(2) Uani 1 1 d . . .
C39 C 0.7323(9) 0.3132(7) 0.4477(6) 0.016(2) Uani 1 1 d . . .
C40 C 1.0238(11) 0.0574(8) 0.3303(7) 0.028(3) Uani 1 1 d . . .
C41 C 0.9753(14) 0.0144(11) 0.2756(9) 0.053(4) Uani 1 1 d . . .
H41A H 0.9035 0.0006 0.3046 0.080 Uiso 1 1 calc R . .
H41B H 1.0377 -0.0447 0.2515 0.080 Uiso 1 1 calc R . .
H41C H 0.9541 0.0604 0.2364 0.080 Uiso 1 1 calc R . .
C42 C 1.0613(12) -0.0194(8) 0.3882(8) 0.040(3) Uani 1 1 d . . .
H42A H 1.0921 0.0052 0.4236 0.060 Uiso 1 1 calc R . .
H42B H 1.1244 -0.0765 0.3613 0.060 Uiso 1 1 calc R . .
H42C H 0.9912 -0.0359 0.4165 0.060 Uiso 1 1 calc R . .
C43 C 1.1353(12) 0.0787(10) 0.2849(9) 0.048(4) Uani 1 1 d . . .
H43A H 1.1664 0.1051 0.3192 0.071 Uiso 1 1 calc R . .
H43B H 1.1139 0.1251 0.2460 0.071 Uiso 1 1 calc R . .
H43C H 1.1974 0.0197 0.2604 0.071 Uiso 1 1 calc R . .
C44 C 0.8494(9) 0.4198(7) 0.3858(6) 0.018(2) Uani 1 1 d . . .
H44A H 0.8185 0.4601 0.4328 0.021 Uiso 1 1 calc R . .
H44B H 0.9348 0.4135 0.3636 0.021 Uiso 1 1 calc R . .
C45 C 0.7758(9) 0.4667(7) 0.3292(6) 0.017(2) Uani 1 1 d . . .
C46 C 0.7514(10) 0.4118(8) 0.2800(6) 0.022(2) Uani 1 1 d . . .
H46A H 0.7847 0.3443 0.2811 0.026 Uiso 1 1 calc R . .
C47 C 0.6791(10) 0.4534(8) 0.2286(6) 0.025(3) Uani 1 1 d . . .
C48 C 0.6298(10) 0.5548(8) 0.2276(6) 0.024(2) Uani 1 1 d . . .
H48A H 0.5825 0.5838 0.1932 0.029 Uiso 1 1 calc R . .
C49 C 0.6498(9) 0.6137(7) 0.2767(6) 0.017(2) Uani 1 1 d . . .
C50 C 0.7249(10) 0.5671(7) 0.3256(6) 0.018(2) Uani 1 1 d . . .
C51 C 0.6522(11) 0.3898(9) 0.1754(6) 0.029(3) Uani 1 1 d . . .
C52 C 0.771(3) 0.314(2) 0.1276(17) 0.140(11) Uiso 1 1 d . . .
H52A H 0.8322 0.3442 0.1090 0.210 Uiso 1 1 calc R . .
H52B H 0.7541 0.2913 0.0844 0.210 Uiso 1 1 calc R . .
H52C H 0.7999 0.2608 0.1596 0.210 Uiso 1 1 calc R . .
C53 C 0.527(3) 0.385(2) 0.2111(16) 0.129(9) Uiso 1 1 d . . .
H53A H 0.4659 0.4488 0.2147 0.193 Uiso 1 1 calc R . .
H53B H 0.5230 0.3587 0.2621 0.193 Uiso 1 1 calc R . .
H53C H 0.5102 0.3432 0.1794 0.193 Uiso 1 1 calc R . .
C54 C 0.607(2) 0.4447(18) 0.1070(14) 0.125(10) Uiso 1 1 d . . .
H54A H 0.6733 0.4583 0.0705 0.188 Uiso 1 1 calc R . .
H54B H 0.5410 0.5048 0.1258 0.188 Uiso 1 1 calc R . .
H54C H 0.5772 0.4053 0.0821 0.188 Uiso 1 1 calc R . .
C55 C 0.5887(10) 0.7214(7) 0.2789(6) 0.019(2) Uani 1 1 d . . .
H55A H 0.5649 0.7459 0.3319 0.023 Uiso 1 1 calc R . .
H55B H 0.6465 0.7506 0.2481 0.023 Uiso 1 1 calc R . .
C56 C 0.8489(11) 0.6545(8) 0.3506(7) 0.027(3) Uani 1 1 d . . .
H56A H 0.8596 0.6742 0.2970 0.033 Uiso 1 1 calc R . .
H56B H 0.9221 0.6007 0.3547 0.033 Uiso 1 1 calc R . .
C57 C 0.8261(10) 0.7382(7) 0.4031(6) 0.022(2) Uani 1 1 d . . .
C58 C 0.9100(10) 0.7333(8) 0.4433(6) 0.026(3) Uani 1 1 d . . .
H58A H 0.9804 0.6782 0.4385 0.031 Uiso 1 1 calc R . .
C59 C 0.8897(11) 0.8107(9) 0.4912(7) 0.031(3) Uani 1 1 d . . .
H59A H 0.9471 0.8075 0.5182 0.037 Uiso 1 1 calc R . .
C60 C 0.7864(12) 0.8918(8) 0.4993(7) 0.031(3) Uani 1 1 d . . .
H60A H 0.7730 0.9433 0.5321 0.037 Uiso 1 1 calc R . .
C61 C 0.7031(12) 0.8967(8) 0.4589(8) 0.035(3) Uani 1 1 d . . .
H61A H 0.6321 0.9513 0.4644 0.042 Uiso 1 1 calc R . .
C62 C 0.7247(12) 0.8199(8) 0.4097(7) 0.035(3) Uani 1 1 d . . .
H62A H 0.6692 0.8242 0.3809 0.042 Uiso 1 1 calc R . .

loop_
_atom_site_aniso_label
_atom_site_aniso_U_11
_atom_site_aniso_U_22
_atom_site_aniso_U_33
_atom_site_aniso_U_23
_atom_site_aniso_U_13
_atom_site_aniso_U_12
Bi1 0.0321(3) 0.0222(3) 0.0268(3) -0.00093(18) -0.0107(2) -0.00813(19)
O1 0.043(5) 0.021(4) 0.015(4) 0.001(3) -0.011(3) -0.018(4)
C1 0.034(7) 0.009(5) 0.016(5) -0.002(4) -0.009(5) -0.005(5)
O2 0.027(4) 0.013(3) 0.024(4) 0.001(3) -0.015(3) -0.006(3)
C2 0.028(6) 0.014(5) 0.019(6) -0.001(4) -0.008(5) -0.008(5)
O3 0.029(4) 0.015(4) 0.017(4) -0.005(3) -0.003(3) -0.009(3)
C3 0.037(7) 0.020(6) 0.021(6) 0.000(5) -0.009(5) -0.016(5)
O4 0.016(4) 0.010(3) 0.024(4) -0.004(3) -0.009(3) 0.001(3)
C4 0.037(7) 0.016(5) 0.019(6) 0.001(5) -0.013(5) -0.005(5)
O5 0.020(4) 0.019(4) 0.017(4) 0.001(3) -0.006(3) -0.011(3)
C5 0.028(6) 0.015(5) 0.024(6) 0.000(4) -0.017(5) -0.003(5)
C6 0.021(6) 0.016(5) 0.023(6) 0.001(4) -0.008(5) -0.006(4)
C7 0.041(7) 0.037(7) 0.020(6) 0.008(5) -0.015(5) -0.015(6)
C8 0.090(13) 0.101(14) 0.032(8) 0.026(9) -0.029(8) -0.059(11)
C9 0.120(17) 0.056(10) 0.056(11) 0.025(9) -0.032(11) -0.016(11)
C10 0.15(2) 0.120(17) 0.032(9) 0.006(10) -0.031(11) -0.098(16)
C11 0.023(6) 0.019(6) 0.038(7) 0.007(5) -0.013(5) -0.005(5)
C12 0.009(5) 0.018(5) 0.024(6) -0.006(5) -0.003(4) -0.001(4)
C13 0.025(6) 0.024(6) 0.020(6) 0.001(5) -0.006(5) -0.008(5)
C14 0.024(6) 0.035(7) 0.030(7) -0.005(5) -0.007(5) -0.007(5)
C15 0.020(6) 0.025(6) 0.030(6) -0.011(5) -0.005(5) -0.008(5)
C16 0.017(6) 0.022(6) 0.031(6) 0.000(5) -0.006(5) -0.007(5)
C17 0.012(5) 0.013(5) 0.027(6) -0.006(4) -0.004(5) 0.002(4)
C18 0.062(9) 0.046(8) 0.028(7) -0.009(6) -0.024(7) -0.016(7)
C22 0.022(6) 0.015(5) 0.027(6) -0.001(4) -0.009(5) -0.006(5)
C23 0.020(6) 0.009(5) 0.019(5) 0.001(4) -0.004(4) -0.004(4)
C24 0.027(6) 0.028(6) 0.027(6) 0.001(5) -0.013(5) -0.015(5)
C25 0.028(6) 0.013(5) 0.026(6) -0.006(5) -0.008(5) -0.007(5)
C26 0.020(6) 0.012(5) 0.024(6) -0.004(4) -0.005(5) -0.001(4)
C27 0.021(6) 0.017(5) 0.020(5) 0.002(4) -0.008(5) -0.012(5)
C28 0.014(5) 0.014(5) 0.019(5) 0.005(4) -0.003(4) -0.010(4)
C29 0.032(7) 0.025(6) 0.036(7) -0.019(5) -0.015(6) -0.002(5)
C30 0.059(9) 0.042(8) 0.029(7) -0.017(6) -0.016(7) -0.011(7)
C31 0.099(13) 0.024(7) 0.069(11) -0.008(7) -0.049(10) -0.017(8)
C32 0.034(9) 0.102(14) 0.092(13) -0.078(12) -0.016(9) 0.013(9)
C33 0.028(6) 0.019(5) 0.018(5) 0.001(4) -0.011(5) -0.009(5)
C34 0.023(6) 0.019(5) 0.013(5) 0.000(4) -0.009(4) -0.006(5)
C35 0.032(7) 0.013(5) 0.027(6) -0.001(5) -0.010(5) -0.009(5)
C36 0.032(7) 0.022(6) 0.025(6) -0.002(5) -0.013(5) -0.007(5)
C37 0.019(6) 0.018(5) 0.027(6) -0.001(5) -0.010(5) -0.005(5)
C38 0.019(6) 0.013(5) 0.026(6) 0.002(4) -0.010(5) -0.003(4)
C39 0.022(6) 0.014(5) 0.014(5) 0.000(4) -0.010(4) -0.003(4)
C40 0.026(6) 0.020(6) 0.036(7) -0.013(5) -0.008(5) 0.000(5)
C41 0.046(9) 0.052(9) 0.060(10) -0.035(8) -0.018(7) -0.004(7)
C42 0.036(8) 0.017(6) 0.064(9) -0.009(6) -0.018(7) 0.000(5)
C43 0.032(8) 0.041(8) 0.057(9) -0.019(7) 0.004(7) -0.005(6)
C44 0.018(6) 0.011(5) 0.022(6) 0.001(4) -0.004(5) -0.004(4)
C45 0.016(5) 0.021(5) 0.018(5) 0.002(4) -0.005(4) -0.011(4)
C46 0.026(6) 0.018(5) 0.023(6) 0.001(5) -0.005(5) -0.009(5)
C47 0.027(6) 0.025(6) 0.025(6) -0.012(5) -0.004(5) -0.014(5)
C48 0.027(6) 0.029(6) 0.021(6) -0.002(5) -0.012(5) -0.009(5)
C49 0.022(6) 0.016(5) 0.014(5) -0.002(4) -0.001(4) -0.009(4)
C50 0.026(6) 0.021(5) 0.014(5) -0.001(4) -0.005(5) -0.017(5)
C51 0.030(7) 0.035(7) 0.023(6) -0.013(5) -0.009(5) -0.011(5)
C55 0.028(6) 0.017(5) 0.019(5) 0.007(4) -0.012(5) -0.011(5)
C56 0.029(7) 0.030(6) 0.030(6) 0.000(5) -0.009(5) -0.019(5)
C57 0.026(6) 0.018(5) 0.027(6) 0.003(5) -0.006(5) -0.015(5)
C58 0.020(6) 0.028(6) 0.028(6) 0.001(5) -0.003(5) -0.008(5)
C59 0.039(7) 0.044(7) 0.028(6) 0.010(6) -0.023(6) -0.027(6)
C60 0.051(8) 0.022(6) 0.031(7) 0.000(5) -0.013(6) -0.024(6)
C61 0.041(8) 0.019(6) 0.050(8) -0.001(6) -0.020(6) -0.009(6)
C62 0.050(8) 0.025(6) 0.044(8) -0.002(6) -0.030(7) -0.017(6)

loop_
_atom_type_symbol
_atom_type_description
_atom_type_scat_dispersion_real
_atom_type_scat_dispersion_imag
_atom_type_scat_source
C C 0.0033 0.0016 'International Tables Vol C Tables 4.2.6.8 and 6.1.1.4'
H H 0.0000 0.0000 'International Tables Vol C Tables 4.2.6.8 and 6.1.1.4'
Bi Bi -4.1077 10.2566 'International Tables Vol C Tables 4.2.6.8 and 6.1.1.4'
O O 0.0106 0.0060 'International Tables Vol C Tables 4.2.6.8 and 6.1.1.4'

loop_
_geom_angle_atom_site_label_1
_geom_angle_atom_site_label_2
_geom_angle_atom_site_label_3
_geom_angle
_geom_angle_site_symmetry_1
_geom_angle_site_symmetry_3
_geom_angle_publ_flag
O2 Bi1 O4 94.1(3) . 2_666 ?
O2 Bi1 O1 89.9(3) . . ?
O4 Bi1 O1 91.6(3) 2_666 . ?
C1 O1 Bi1 130.9(6) . . ?
O1 C1 C2 117.8(9) . . ?
O1 C1 C6 121.9(10) . . ?
C2 C1 C6 120.3(10) . . ?
C17 O2 Bi1 115.6(6) . . ?
C1 C2 C3 119.3(10) . . ?
C1 C2 C55 119.7(9) . . ?
C3 C2 C55 120.8(10) . . ?
C28 O3 H3A 109.5 . . ?
C4 C3 C2 121.7(10) . . ?
C4 C3 H3B 119.2 . . ?
C2 C3 H3B 119.2 . . ?
C39 O4 Bi1 124.5(6) . 2_666 ?
C5 C4 C3 117.3(10) . . ?
C5 C4 C7 121.1(10) . . ?
C3 C4 C7 121.5(10) . . ?
C50 O5 C56 115.7(7) . . ?
C4 C5 C6 123.4(10) . . ?
C4 C5 H5A 118.3 . . ?
C6 C5 H5A 118.3 . . ?
C1 C6 C5 118.0(10) . . ?
C1 C6 C11 120.7(9) . . ?
C5 C6 C11 121.3(10) . . ?
C9 C7 C10 110.9(15) . . ?
C9 C7 C8 106.5(13) . . ?
C10 C7 C8 108.7(13) . . ?
C9 C7 C4 109.3(11) . . ?
C10 C7 C4 110.0(11) . . ?
C8 C7 C4 111.5(10) . . ?
C7 C8 H8A 109.5 . . ?
C7 C8 H8B 109.5 . . ?
H8A C8 H8B 109.5 . . ?
C7 C8 H8C 109.5 . . ?
H8A C8 H8C 109.5 . . ?
H8B C8 H8C 109.5 . . ?
C7 C9 H9A 109.5 . . ?
C7 C9 H9B 109.5 . . ?
H9A C9 H9B 109.5 . . ?
C7 C9 H9C 109.5 . . ?
H9A C9 H9C 109.5 . . ?
H9B C9 H9C 109.5 . . ?
C7 C10 H10A 109.5 . . ?
C7 C10 H10B 109.5 . . ?
H10A C10 H10B 109.5 . . ?
C7 C10 H10C 109.5 . . ?
H10A C10 H10C 109.5 . . ?
H10B C10 H10C 109.5 . . ?
C12 C11 C6 114.0(9) . . ?
C12 C11 H11A 108.8 . . ?
C6 C11 H11A 108.8 . . ?
C12 C11 H11B 108.8 . . ?
C6 C11 H11B 108.8 . . ?
H11A C11 H11B 107.6 . . ?
C13 C12 C17 119.4(9) . . ?
C13 C12 C11 119.6(10) . . ?
C17 C12 C11 120.9(9) . . ?
C12 C13 C14 122.4(10) . . ?
C12 C13 H13A 118.8 . . ?
C14 C13 H13A 118.8 . . ?
C15 C14 C13 116.9(10) . . ?
C15 C14 C18 120.4(10) . . ?
C13 C14 C18 122.7(11) . . ?
C16 C15 C14 122.2(10) . . ?
C16 C15 H15A 118.9 . . ?
C14 C15 H15A 118.9 . . ?
C15 C16 C17 119.0(10) . . ?
C15 C16 C22 120.2(9) . . ?
C17 C16 C22 120.7(10) . . ?
O2 C17 C16 119.6(9) . . ?
O2 C17 C12 120.3(9) . . ?
C16 C17 C12 120.0(10) . . ?
C20 C18 C14 111.3(14) . . ?
C20 C18 C19A 80(2) . . ?
C14 C18 C19A 115(2) . . ?
C20 C18 C20A 39.3(19) . . ?
C14 C18 C20A 113(2) . . ?
C19A C18 C20A 113(3) . . ?
C20 C18 C21 127.1(19) . . ?
C14 C18 C21 109.5(15) . . ?
C19A C18 C21 111(3) . . ?
C20A C18 C21 94(3) . . ?
C20 C18 C19 108.8(17) . . ?
C14 C18 C19 112.7(14) . . ?
C19A C18 C19 31(2) . . ?
C20A C18 C19 133(2) . . ?
C21 C18 C19 84(2) . . ?
C20 C18 C21A 109(2) . . ?
C14 C18 C21A 107.3(16) . . ?
C19A C18 C21A 129(3) . . ?
C20A C18 C21A 71(3) . . ?
C21 C18 C21A 25.2(15) . . ?
C19 C18 C21A 108(2) . . ?
C18 C19 H19A 109.5 . . ?
C18 C19 H19B 109.5 . . ?
H19A C19 H19B 109.5 . . ?
C18 C19 H19C 109.5 . . ?
H19A C19 H19C 109.5 . . ?
H19B C19 H19C 109.5 . . ?
C18 C20 H20A 109.5 . . ?
C18 C20 H20B 109.5 . . ?
H20A C20 H20B 109.5 . . ?
C18 C20 H20C 109.5 . . ?
H20A C20 H20C 109.5 . . ?
H20B C20 H20C 109.5 . . ?
C18 C21 H21A 109.5 . . ?
C18 C21 H21B 109.5 . . ?
H21A C21 H21B 109.5 . . ?
C18 C21 H21C 109.5 . . ?
H21A C21 H21C 109.5 . . ?
H21B C21 H21C 109.5 . . ?
C18 C19A H19D 109.4 . . ?
C18 C19A H19E 109.5 . . ?
H19D C19A H19E 109.5 . . ?
C18 C19A H19F 109.5 . . ?
H19D C19A H19F 109.5 . . ?
H19E C19A H19F 109.5 . . ?
C18 C20A H20D 109.5 . . ?
C18 C20A H20E 109.4 . . ?
H20D C20A H20E 109.5 . . ?
C18 C20A H20F 109.5 . . ?
H20D C20A H20F 109.5 . . ?
H20E C20A H20F 109.5 . . ?
C18 C21A H21D 109.5 . . ?
C18 C21A H21E 109.5 . . ?
H21D C21A H21E 109.5 . . ?
C18 C21A H21F 109.5 . . ?
H21D C21A H21F 109.5 . . ?
H21E C21A H21F 109.5 . . ?
C23 C22 C16 116.7(9) . . ?
C23 C22 H22A 108.1 . . ?
C16 C22 H22A 108.1 . . ?
C23 C22 H22B 108.1 . . ?
C16 C22 H22B 108.1 . . ?
H22A C22 H22B 107.3 . . ?
C28 C23 C24 117.2(9) . . ?
C28 C23 C22 122.4(9) . . ?
C24 C23 C22 120.3(9) . . ?
C25 C24 C23 123.2(10) . . ?
C25 C24 H24A 118.4 . . ?
C23 C24 H24A 118.4 . . ?
C24 C25 C26 117.2(9) . . ?
C24 C25 C29 122.1(10) . . ?
C26 C25 C29 120.6(10) . . ?
C25 C26 C27 122.0(10) . . ?
C25 C26 H26A 119.0 . . ?
C27 C26 H26A 119.0 . . ?
C28 C27 C26 118.4(9) . . ?
C28 C27 C33 122.5(9) . . ?
C26 C27 C33 119.1(9) . . ?
O3 C28 C27 120.2(9) . . ?
O3 C28 C23 118.2(9) . . ?
C27 C28 C23 121.6(9) . . ?
C32 C29 C31 110.7(13) . . ?
C32 C29 C25 110.9(10) . . ?
C31 C29 C25 108.8(10) . . ?
C32 C29 C30 106.3(12) . . ?
C31 C29 C30 108.9(10) . . ?
C25 C29 C30 111.3(10) . . ?
C29 C30 H30A 109.5 . . ?
C29 C30 H30B 109.5 . . ?
H30A C30 H30B 109.5 . . ?
C29 C30 H30C 109.5 . . ?
H30A C30 H30C 109.5 . . ?
H30B C30 H30C 109.5 . . ?
C29 C31 H31A 109.5 . . ?
C29 C31 H31B 109.5 . . ?
H31A C31 H31B 109.5 . . ?
C29 C31 H31C 109.5 . . ?
H31A C31 H31C 109.5 . . ?
H31B C31 H31C 109.5 . . ?
C29 C32 H32A 109.5 . . ?
C29 C32 H32B 109.5 . . ?
H32A C32 H32B 109.5 . . ?
C29 C32 H32C 109.5 . . ?
H32A C32 H32C 109.5 . . ?
H32B C32 H32C 109.5 . . ?
C34 C33 C27 112.9(8) . . ?
C34 C33 H33A 109.0 . . ?
C27 C33 H33A 109.0 . . ?
C34 C33 H33B 109.0 . . ?
C27 C33 H33B 109.0 . . ?
H33A C33 H33B 107.8 . . ?
C35 C34 C39 118.2(9) . . ?
C35 C34 C33 120.1(9) . . ?
C39 C34 C33 121.4(9) . . ?
C34 C35 C36 123.5(10) . . ?
C34 C35 H35A 118.3 . . ?
C36 C35 H35A 118.3 . . ?
C35 C36 C37 115.5(10) . . ?
C35 C36 C40 121.0(10) . . ?
C37 C36 C40 123.4(10) . . ?
C38 C37 C36 121.7(10) . . ?
C38 C37 H37A 119.1 . . ?
C36 C37 H37A 119.1 . . ?
C39 C38 C37 120.5(9) . . ?
C39 C38 C44 119.8(9) . . ?
C37 C38 C44 118.7(9) . . ?
C38 C39 O4 119.2(9) . . ?
C38 C39 C34 120.5(9) . . ?
O4 C39 C34 120.1(9) . . ?
C43 C40 C42 108.4(11) . . ?
C43 C40 C36 112.0(10) . . ?
C42 C40 C36 110.0(10) . . ?
C43 C40 C41 109.3(11) . . ?
C42 C40 C41 107.3(10) . . ?
C36 C40 C41 109.8(10) . . ?
C40 C41 H41A 109.5 . . ?
C40 C41 H41B 109.5 . . ?
H41A C41 H41B 109.5 . . ?
C40 C41 H41C 109.5 . . ?
H41A C41 H41C 109.5 . . ?
H41B C41 H41C 109.5 . . ?
C40 C42 H42A 109.5 . . ?
C40 C42 H42B 109.5 . . ?
H42A C42 H42B 109.5 . . ?
C40 C42 H42C 109.5 . . ?
H42A C42 H42C 109.5 . . ?
H42B C42 H42C 109.5 . . ?
C40 C43 H43A 109.5 . . ?
C40 C43 H43B 109.5 . . ?
H43A C43 H43B 109.5 . . ?
C40 C43 H43C 109.5 . . ?
H43A C43 H43C 109.5 . . ?
H43B C43 H43C 109.5 . . ?
C45 C44 C38 109.6(8) . . ?
C45 C44 H44A 109.7 . . ?
C38 C44 H44A 109.7 . . ?
C45 C44 H44B 109.7 . . ?
C38 C44 H44B 109.7 . . ?
H44A C44 H44B 108.2 . . ?
C46 C45 C50 116.8(9) . . ?
C46 C45 C44 121.5(9) . . ?
C50 C45 C44 121.7(9) . . ?
C45 C46 C47 122.9(10) . . ?
C45 C46 H46A 118.6 . . ?
C47 C46 H46A 118.6 . . ?
C48 C47 C46 117.9(9) . . ?
C48 C47 C51 120.7(10) . . ?
C46 C47 C51 121.4(10) . . ?
C49 C48 C47 121.7(10) . . ?
C49 C48 H48A 119.2 . . ?
C47 C48 H48A 119.2 . . ?
C48 C49 C50 117.2(9) . . ?
C48 C49 C55 120.8(9) . . ?
C50 C49 C55 122.0(9) . . ?
C45 C50 O5 119.5(9) . . ?
C45 C50 C49 123.5(9) . . ?
O5 C50 C49 116.7(9) . . ?
C53 C51 C52 131.3(17) . . ?
C53 C51 C54 89.6(15) . . ?
C52 C51 C54 97.4(16) . . ?
C53 C51 C47 108.9(13) . . ?
C52 C51 C47 111.9(14) . . ?
C54 C51 C47 113.6(13) . . ?
C51 C52 H52A 109.5 . . ?
C51 C52 H52B 109.5 . . ?
H52A C52 H52B 109.5 . . ?
C51 C52 H52C 109.5 . . ?
H52A C52 H52C 109.5 . . ?
H52B C52 H52C 109.5 . . ?
C51 C53 H53A 109.5 . . ?
C51 C53 H53B 109.5 . . ?
H53A C53 H53B 109.5 . . ?
C51 C53 H53C 109.5 . . ?
H53A C53 H53C 109.5 . . ?
H53B C53 H53C 109.5 . . ?
C51 C54 H54A 109.5 . . ?
C51 C54 H54B 109.5 . . ?
H54A C54 H54B 109.5 . . ?
C51 C54 H54C 109.5 . . ?
H54A C54 H54C 109.5 . . ?
H54B C54 H54C 109.5 . . ?
C2 C55 C49 111.5(8) . . ?
C2 C55 H55A 109.3 . . ?
C49 C55 H55A 109.3 . . ?
C2 C55 H55B 109.3 . . ?
C49 C55 H55B 109.3 . . ?
H55A C55 H55B 108.0 . . ?
O5 C56 C57 105.5(8) . . ?
O5 C56 H56A 110.6 . . ?
C57 C56 H56A 110.6 . . ?
O5 C56 H56B 110.6 . . ?
C57 C56 H56B 110.6 . . ?
H56A C56 H56B 108.8 . . ?
C62 C57 C58 119.6(10) . . ?
C62 C57 C56 120.9(10) . . ?
C58 C57 C56 119.5(10) . . ?
C57 C58 C59 119.6(11) . . ?
C57 C58 H58A 120.2 . . ?
C59 C58 H58A 120.2 . . ?
C60 C59 C58 120.8(11) . . ?
C60 C59 H59A 119.6 . . ?
C58 C59 H59A 119.6 . . ?
C61 C60 C59 119.4(11) . . ?
C61 C60 H60A 120.3 . . ?
C59 C60 H60A 120.3 . . ?
C60 C61 C62 119.7(12) . . ?
C60 C61 H61A 120.2 . . ?
C62 C61 H61A 120.2 . . ?
C57 C62 C61 120.8(11) . . ?
C57 C62 H62A 119.6 . . ?
C61 C62 H62A 119.6 . . ?

loop_
_geom_bond_atom_site_label_1
_geom_bond_atom_site_label_2
_geom_bond_distance
_geom_bond_site_symmetry_2
_geom_bond_publ_flag
Bi1 O2 2.096(7) . ?
Bi1 O4 2.112(7) 2_666 ?
Bi1 O1 2.119(7) . ?
O1 C1 1.384(12) . ?
C1 C2 1.390(15) . ?
C1 C6 1.398(15) . ?
O2 C17 1.372(12) . ?
C2 C3 1.406(15) . ?
C2 C55 1.490(15) . ?
O3 C28 1.389(12) . ?
O3 H3A 0.8300 . ?
C3 C4 1.393(16) . ?
C3 H3B 0.9400 . ?
O4 C39 1.391(12) . ?
O4 Bi1 2.112(7) 2_666 ?
C4 C5 1.368(16) . ?
C4 C7 1.561(15) . ?
O5 C50 1.401(12) . ?
O5 C56 1.483(13) . ?
C5 C6 1.407(15) . ?
C5 H5A 0.9400 . ?
C6 C11 1.523(15) . ?
C7 C9 1.49(2) . ?
C7 C10 1.502(19) . ?
C7 C8 1.55(2) . ?
C8 H8A 0.9700 . ?
C8 H8B 0.9700 . ?
C8 H8C 0.9700 . ?
C9 H9A 0.9700 . ?
C9 H9B 0.9700 . ?
C9 H9C 0.9700 . ?
C10 H10A 0.9700 . ?
C10 H10B 0.9700 . ?
C10 H10C 0.9700 . ?
C11 C12 1.510(15) . ?
C11 H11A 0.9800 . ?
C11 H11B 0.9800 . ?
C12 C13 1.372(15) . ?
C12 C17 1.407(15) . ?
C13 C14 1.412(16) . ?
C13 H13A 0.9400 . ?
C14 C15 1.403(17) . ?
C14 C18 1.532(16) . ?
C15 C16 1.390(15) . ?
C15 H15A 0.9400 . ?
C16 C17 1.405(15) . ?
C16 C22 1.522(15) . ?
C18 C20 1.509(17) . ?
C18 C19A 1.544(19) . ?
C18 C20A 1.553(19) . ?
C18 C21 1.56(3) . ?
C18 C19 1.564(17) . ?
C18 C21A 1.565(14) . ?
C19 H19A 0.9700 . ?
C19 H19B 0.9700 . ?
C19 H19C 0.9700 . ?
C20 H20A 0.9700 . ?
C20 H20B 0.9700 . ?
C20 H20C 0.9700 . ?
C21 H21A 0.9700 . ?
C21 H21B 0.9700 . ?
C21 H21C 0.9700 . ?
C19A H19D 0.9700 . ?
C19A H19E 0.9700 . ?
C19A H19F 0.9700 . ?
C20A H20D 0.9700 . ?
C20A H20E 0.9700 . ?
C20A H20F 0.9700 . ?
C21A H21D 0.9700 . ?
C21A H21E 0.9700 . ?
C21A H21F 0.9700 . ?
C22 C23 1.490(14) . ?
C22 H22A 0.9800 . ?
C22 H22B 0.9800 . ?
C23 C28 1.406(14) . ?
C23 C24 1.408(15) . ?
C24 C25 1.393(16) . ?
C24 H24A 0.9400 . ?
C25 C26 1.399(15) . ?
C25 C29 1.537(14) . ?
C26 C27 1.411(14) . ?
C26 H26A 0.9400 . ?
C27 C28 1.393(15) . ?
C27 C33 1.532(14) . ?
C29 C32 1.512(19) . ?
C29 C31 1.52(2) . ?
C29 C30 1.545(17) . ?
C30 H30A 0.9700 . ?
C30 H30B 0.9700 . ?
C30 H30C 0.9700 . ?
C31 H31A 0.9700 . ?
C31 H31B 0.9700 . ?
C31 H31C 0.9700 . ?
C32 H32A 0.9700 . ?
C32 H32B 0.9700 . ?
C32 H32C 0.9700 . ?
C33 C34 1.504(15) . ?
C33 H33A 0.9800 . ?
C33 H33B 0.9800 . ?
C34 C35 1.389(15) . ?
C34 C39 1.413(14) . ?
C35 C36 1.413(17) . ?
C35 H35A 0.9400 . ?
C36 C37 1.423(15) . ?
C36 C40 1.527(15) . ?
C37 C38 1.393(15) . ?
C37 H37A 0.9400 . ?
C38 C39 1.371(15) . ?
C38 C44 1.517(14) . ?
C40 C43 1.510(18) . ?
C40 C42 1.525(18) . ?
C40 C41 1.547(16) . ?
C41 H41A 0.9700 . ?
C41 H41B 0.9700 . ?
C41 H41C 0.9700 . ?
C42 H42A 0.9700 . ?
C42 H42B 0.9700 . ?
C42 H42C 0.9700 . ?
C43 H43A 0.9700 . ?
C43 H43B 0.9700 . ?
C43 H43C 0.9700 . ?
C44 C45 1.511(14) . ?
C44 H44A 0.9800 . ?
C44 H44B 0.9800 . ?
C45 C46 1.396(14) . ?
C45 C50 1.400(14) . ?
C46 C47 1.413(16) . ?
C46 H46A 0.9400 . ?
C47 C48 1.409(16) . ?
C47 C51 1.558(14) . ?
C48 C49 1.407(14) . ?
C48 H48A 0.9400 . ?
C49 C50 1.413(15) . ?
C49 C55 1.503(14) . ?
C51 C53 1.52(3) . ?
C51 C52 1.55(3) . ?
C51 C54 1.55(3) . ?
C52 H52A 0.9700 . ?
C52 H52B 0.9700 . ?
C52 H52C 0.9700 . ?
C53 H53A 0.9700 . ?
C53 H53B 0.9700 . ?
C53 H53C 0.9700 . ?
C54 H54A 0.9700 . ?
C54 H54B 0.9700 . ?
C54 H54C 0.9700 . ?
C55 H55A 0.9800 . ?
C55 H55B 0.9800 . ?
C56 C57 1.515(15) . ?
C56 H56A 0.9800 . ?
C56 H56B 0.9800 . ?
C57 C62 1.374(17) . ?
C57 C58 1.383(16) . ?
C58 C59 1.395(16) . ?
C58 H58A 0.9400 . ?
C59 C60 1.381(18) . ?
C59 H59A 0.9400 . ?
C60 C61 1.378(17) . ?
C60 H60A 0.9400 . ?
C61 C62 1.400(17) . ?
C61 H61A 0.9400 . ?
C62 H62A 0.9400 . ?
